data_4304644
loop_
_publ_author_name
'Manoja K. Samantaray'
'Keliang Pang'
'Mobin M. Shaikh'
'Prasenjit Ghosh'

_publ_section_title
;
From Large 12-Membered Macrometallacycles to Ionic (NHC)2M+Cl- Type
Complexes of Gold and Silver by Modulation of the N-Substituent of
Amido-Functionalized N-Heterocyclic Carbene (NHC) Ligands
;
_journal_name_full 'Inorganic Chemistry'
_journal_page_first 4153
_journal_page_last 4165
_journal_paper_doi 10.1021/ic702186g
_journal_volume 47
_journal_year 2008
_chemical_formula_sum 'C24 H42 Au Cl N6 O2'
_chemical_formula_weight 679.05
_chemical_name_systematic
;
 ?
;
_space_group_IT_number 15
_symmetry_cell_setting monoclinic
_symmetry_space_group_name_Hall '-C 2yc'
_symmetry_space_group_name_H-M 'C 1 2/c 1'
_atom_sites_solution_hydrogens geom
_atom_sites_solution_primary direct
_atom_sites_solution_secondary difmap
_audit_creation_method SHELXL-97
_cell_angle_alpha 90.00
_cell_angle_beta 94.175(7)
_cell_angle_gamma 90.00
_cell_formula_units_Z 4
_cell_length_a 14.7600(13)
_cell_length_b 15.425(3)
_cell_length_c 13.2705(10)
_cell_measurement_reflns_used 25
_cell_measurement_temperature 293(2)
_cell_measurement_theta_max 13.9500
_cell_measurement_theta_min 11.3000
_cell_volume 3013.3(7)
_computing_cell_refinement 'Argus (Nonius, MACH3 software)'
_computing_data_collection 'Argus (Nonius, MACH3 software)'
_computing_data_reduction 'Maxus (Nonius software)'
_computing_molecular_graphics Ortep
_computing_publication_material Shelx97
_computing_structure_refinement 'SHELXL-97 (Sheldrick, 1997)'
_computing_structure_solution 'SHELXS-97 (Sheldrick, 1990)'
_diffrn_ambient_temperature 293(2)
_diffrn_measured_fraction_theta_full 1.000
_diffrn_measured_fraction_theta_max 0.999
_diffrn_measurement_device_type 'Nonius MACH3'
_diffrn_measurement_method \w/q-scan
_diffrn_radiation_monochromator graphite
_diffrn_radiation_source 'fine-focus sealed tube'
_diffrn_radiation_type MoK\a
_diffrn_radiation_wavelength 0.71073
_diffrn_reflns_av_R_equivalents 0.0357
_diffrn_reflns_av_sigmaI/netI 0.0571
_diffrn_reflns_limit_h_max 19
_diffrn_reflns_limit_h_min 0
_diffrn_reflns_limit_k_max 20
_diffrn_reflns_limit_k_min 0
_diffrn_reflns_limit_l_max 17
_diffrn_reflns_limit_l_min -17
_diffrn_reflns_number 3574
_diffrn_reflns_theta_full 25.00
_diffrn_reflns_theta_max 27.46
_diffrn_reflns_theta_min 1.91
_diffrn_standards_decay_% <3%
_diffrn_standards_interval_time 3600
_diffrn_standards_number 3
_exptl_absorpt_coefficient_mu 4.999
_exptl_absorpt_correction_T_max 0.3679
_exptl_absorpt_correction_T_min 0.2736
_exptl_absorpt_correction_type psi-scan
_exptl_crystal_colour colourless
_exptl_crystal_density_diffrn 1.497
_exptl_crystal_density_method 'not measured'
_exptl_crystal_description block
_exptl_crystal_F_000 1360
_exptl_crystal_size_max 0.35
_exptl_crystal_size_mid 0.30
_exptl_crystal_size_min 0.25
_refine_diff_density_max 2.458
_refine_diff_density_min -1.918
_refine_diff_density_rms 0.162
_refine_ls_extinction_method none
_refine_ls_goodness_of_fit_ref 1.036
_refine_ls_hydrogen_treatment RIDING
_refine_ls_matrix_type full
_refine_ls_number_parameters 164
_refine_ls_number_reflns 3446
_refine_ls_number_restraints 0
_refine_ls_restrained_S_all 1.036
_refine_ls_R_factor_all 0.0810
_refine_ls_R_factor_gt 0.0509
_refine_ls_shift/su_max 0.000
_refine_ls_shift/su_mean 0.000
_refine_ls_structure_factor_coef Fsqd
_refine_ls_weighting_details 'calc w=1/[\s^2^(Fo^2^)+(0.0647P)^2^+15.5739P] where P=(Fo^2^+2Fc^2^)/3'
_refine_ls_weighting_scheme calc
_refine_ls_wR_factor_gt 0.1143
_refine_ls_wR_factor_ref 0.1267
_reflns_number_gt 2718
_reflns_number_total 3446
_reflns_threshold_expression >2sigma(I)
_cod_data_source_file ic702186g-file007.cif
_cod_data_source_block pg055a
_cod_depositor_comments
;
The following automatic conversions were performed:
'_symmetry_cell_setting' value 'Monoclinic' changed to 'monoclinic'
according to '/home/saulius/struct/CIF-dictionaries/cif_core.dic'
dictionary named 'cif_core.dic' version 2.4.1 from
2010-06-29.

'_exptl_absorpt_correction_type' value 'Psi-scan' changed to
'psi-scan' according to
'/home/saulius/struct/CIF-dictionaries/cif_core.dic' dictionary named
'cif_core.dic' version 2.4.1 from 2010-06-29.

Automatic conversion script
Id: cif_fix_enum 1527 2010-12-29 10:47:43Z saulius 
;
_cod_original_cell_volume 3013.4(6)
_cod_original_sg_symbol_H-M 'C 2/c'
_cod_database_code 4304644

loop_
_symmetry_equiv_pos_as_xyz
'x, y, z'
'-x, y, -z+1/2'
'x+1/2, y+1/2, z'
'-x+1/2, y+1/2, -z+1/2'
'-x, -y, -z'
'x, -y, z-1/2'
'-x+1/2, -y+1/2, -z'
'x+1/2, -y+1/2, z-1/2'

loop_
_atom_site_label
_atom_site_type_symbol
_atom_site_fract_x
_atom_site_fract_y
_atom_site_fract_z
_atom_site_U_iso_or_equiv
_atom_site_adp_type
_atom_site_occupancy
_atom_site_symmetry_multiplicity
_atom_site_calc_flag
_atom_site_refinement_flags
_atom_site_disorder_assembly
_atom_site_disorder_group
Au1 Au 1.0000 0.13163(2) 0.7500 0.04252(15) Uani 1 2 d S . .
Cl1 Cl 1.0000 0.4409(2) 0.7500 0.0702(9) Uani 1 2 d S . .
O1 O 0.8952(4) 0.2002(4) 0.4889(5) 0.0612(15) Uani 1 1 d . . .
N1 N 0.8058(4) 0.0678(4) 0.7480(5) 0.0500(16) Uani 1 1 d . . .
N2 N 0.8118(4) 0.1896(4) 0.6724(5) 0.0396(13) Uani 1 1 d . . .
N3 N 0.9831(4) 0.3080(5) 0.5584(5) 0.0504(16) Uani 1 1 d . . .
C1 C 0.8636(5) 0.1296(4) 0.7246(6) 0.0442(16) Uani 1 1 d . . .
C2 C 0.7182(5) 0.0884(6) 0.7129(7) 0.056(2) Uani 1 1 d . . .
H2 H 0.6664 0.0554 0.7206 0.067 Uiso 1 1 calc R . .
C3 C 0.7219(5) 0.1648(6) 0.6657(6) 0.0512(19) Uani 1 1 d . . .
H3 H 0.6732 0.1953 0.6345 0.061 Uiso 1 1 calc R . .
C4 C 0.8327(8) -0.0117(6) 0.8069(8) 0.072(3) Uani 1 1 d . . .
H4 H 0.8971 0.0005 0.8245 0.086 Uiso 1 1 calc R . .
C5 C 0.8398(12) -0.0865(7) 0.7423(10) 0.122(6) Uani 1 1 d . . .
H5A H 0.8600 -0.1355 0.7824 0.182 Uiso 1 1 calc R . .
H5B H 0.8827 -0.0747 0.6931 0.182 Uiso 1 1 calc R . .
H5C H 0.7815 -0.0988 0.7086 0.182 Uiso 1 1 calc R . .
C6 C 0.7995(14) -0.0136(8) 0.9034(10) 0.152(8) Uani 1 1 d . . .
H6A H 0.7343 -0.0128 0.8970 0.229 Uiso 1 1 calc R . .
H6B H 0.8214 0.0361 0.9412 0.229 Uiso 1 1 calc R . .
H6C H 0.8201 -0.0655 0.9379 0.229 Uiso 1 1 calc R . .
C7 C 0.8453(5) 0.2705(4) 0.6346(6) 0.0441(17) Uani 1 1 d . . .
H7A H 0.8752 0.3031 0.6900 0.053 Uiso 1 1 calc R . .
H7B H 0.7946 0.3047 0.6060 0.053 Uiso 1 1 calc R . .
C8 C 0.9121(5) 0.2551(4) 0.5541(5) 0.0416(16) Uani 1 1 d . . .
C9 C 1.0591(5) 0.3068(6) 0.4918(6) 0.057(2) Uani 1 1 d . . .
C10 C 1.1066(9) 0.2199(10) 0.5016(11) 0.122(6) Uani 1 1 d . . .
H10A H 1.1332 0.2131 0.5694 0.183 Uiso 1 1 calc R . .
H10B H 1.1535 0.2173 0.4552 0.183 Uiso 1 1 calc R . .
H10C H 1.0635 0.1744 0.4866 0.183 Uiso 1 1 calc R . .
C11 C 1.0257(8) 0.3213(12) 0.3837(9) 0.121(6) Uani 1 1 d . . .
H11A H 0.9848 0.2755 0.3619 0.181 Uiso 1 1 calc R . .
H11B H 1.0763 0.3219 0.3423 0.181 Uiso 1 1 calc R . .
H11C H 0.9945 0.3759 0.3777 0.181 Uiso 1 1 calc R . .
C12 C 1.1216(12) 0.3782(13) 0.5275(16) 0.185(11) Uani 1 1 d . . .
H12A H 1.0910 0.4329 0.5184 0.278 Uiso 1 1 calc R . .
H12B H 1.1744 0.3778 0.4891 0.278 Uiso 1 1 calc R . .
H12C H 1.1398 0.3700 0.5977 0.278 Uiso 1 1 calc R . .
H3N H 0.994(4) 0.344(4) 0.605(5) 0.016(15) Uiso 1 1 d . . .

loop_
_atom_site_aniso_label
_atom_site_aniso_U_11
_atom_site_aniso_U_22
_atom_site_aniso_U_33
_atom_site_aniso_U_23
_atom_site_aniso_U_13
_atom_site_aniso_U_12
Au1 0.0361(2) 0.0355(2) 0.0542(3) 0.000 -0.00862(15) 0.000
Cl1 0.103(3) 0.0462(16) 0.0594(18) 0.000 -0.0045(17) 0.000
O1 0.069(4) 0.057(3) 0.058(4) -0.016(3) 0.007(3) -0.013(3)
N1 0.046(4) 0.039(3) 0.064(4) 0.009(3) -0.004(3) -0.003(3)
N2 0.031(3) 0.039(3) 0.048(3) 0.001(3) -0.002(2) 0.000(2)
N3 0.046(4) 0.052(4) 0.053(4) -0.015(3) 0.008(3) -0.007(3)
C1 0.037(3) 0.033(3) 0.062(4) 0.000(3) -0.005(3) 0.000(3)
C2 0.038(4) 0.054(5) 0.076(6) 0.007(4) 0.002(4) -0.013(4)
C3 0.034(4) 0.064(5) 0.055(5) 0.006(4) 0.000(3) -0.003(3)
C4 0.097(8) 0.042(5) 0.076(7) 0.019(4) 0.012(6) 0.000(5)
C5 0.208(17) 0.057(7) 0.102(10) -0.007(7) 0.023(10) 0.041(9)
C6 0.32(3) 0.067(8) 0.077(9) 0.017(6) 0.037(12) 0.062(11)
C7 0.044(4) 0.035(4) 0.054(5) 0.006(3) 0.006(3) 0.001(3)
C8 0.047(4) 0.036(3) 0.040(4) 0.006(3) -0.006(3) 0.005(3)
C9 0.037(4) 0.084(6) 0.052(5) 0.003(4) 0.011(3) -0.007(4)
C10 0.091(9) 0.159(14) 0.120(12) 0.030(10) 0.042(9) 0.063(9)
C11 0.068(7) 0.211(16) 0.086(9) 0.072(10) 0.024(6) 0.007(9)
C12 0.125(14) 0.25(2) 0.193(19) -0.109(17) 0.092(14) -0.118(15)

loop_
_atom_type_symbol
_atom_type_description
_atom_type_scat_dispersion_real
_atom_type_scat_dispersion_imag
_atom_type_scat_source
C C 0.0033 0.0016 'International Tables Vol C Tables 4.2.6.8 and 6.1.1.4'
H H 0.0000 0.0000 'International Tables Vol C Tables 4.2.6.8 and 6.1.1.4'
N N 0.0061 0.0033 'International Tables Vol C Tables 4.2.6.8 and 6.1.1.4'
O O 0.0106 0.0060 'International Tables Vol C Tables 4.2.6.8 and 6.1.1.4'
Cl Cl 0.1484 0.1585 'International Tables Vol C Tables 4.2.6.8 and 6.1.1.4'
Au Au -2.0133 8.8022 'International Tables Vol C Tables 4.2.6.8 and 6.1.1.4'

loop_
_geom_angle_atom_site_label_1
_geom_angle_atom_site_label_2
_geom_angle_atom_site_label_3
_geom_angle
_geom_angle_site_symmetry_1
_geom_angle_site_symmetry_3
_geom_angle_publ_flag
C1 Au1 C1 178.3(4) . 2_756 ?
C1 N1 C2 110.9(6) . . ?
C1 N1 C4 124.1(7) . . ?
C2 N1 C4 125.0(7) . . ?
C1 N2 C3 110.4(6) . . ?
C1 N2 C7 124.8(6) . . ?
C3 N2 C7 124.7(6) . . ?
C8 N3 C9 126.8(7) . . ?
C8 N3 H3N 123(4) . . ?
C9 N3 H3N 109(4) . . ?
N1 C1 N2 105.1(6) . . ?
N1 C1 Au1 128.3(5) . . ?
N2 C1 Au1 126.4(5) . . ?
C3 C2 N1 107.0(7) . . ?
C3 C2 H2 126.5 . . ?
N1 C2 H2 126.5 . . ?
C2 C3 N2 106.6(7) . . ?
C2 C3 H3 126.7 . . ?
N2 C3 H3 126.7 . . ?
C6 C4 C5 124.7(10) . . ?
C6 C4 N1 113.4(9) . . ?
C5 C4 N1 111.9(9) . . ?
C6 C4 H4 100.6 . . ?
C5 C4 H4 100.6 . . ?
N1 C4 H4 100.6 . . ?
C4 C5 H5A 109.5 . . ?
C4 C5 H5B 109.5 . . ?
H5A C5 H5B 109.5 . . ?
C4 C5 H5C 109.5 . . ?
H5A C5 H5C 109.5 . . ?
H5B C5 H5C 109.5 . . ?
C4 C6 H6A 109.5 . . ?
C4 C6 H6B 109.5 . . ?
H6A C6 H6B 109.5 . . ?
C4 C6 H6C 109.5 . . ?
H6A C6 H6C 109.5 . . ?
H6B C6 H6C 109.5 . . ?
N2 C7 C8 111.4(6) . . ?
N2 C7 H7A 109.4 . . ?
C8 C7 H7A 109.4 . . ?
N2 C7 H7B 109.4 . . ?
C8 C7 H7B 109.4 . . ?
H7A C7 H7B 108.0 . . ?
O1 C8 N3 125.2(8) . . ?
O1 C8 C7 119.7(7) . . ?
N3 C8 C7 115.1(7) . . ?
N3 C9 C12 106.3(9) . . ?
N3 C9 C11 111.0(8) . . ?
C12 C9 C11 110.2(13) . . ?
N3 C9 C10 109.1(8) . . ?
C12 C9 C10 110.7(13) . . ?
C11 C9 C10 109.5(11) . . ?
C9 C10 H10A 109.5 . . ?
C9 C10 H10B 109.5 . . ?
H10A C10 H10B 109.5 . . ?
C9 C10 H10C 109.5 . . ?
H10A C10 H10C 109.5 . . ?
H10B C10 H10C 109.5 . . ?
C9 C11 H11A 109.5 . . ?
C9 C11 H11B 109.5 . . ?
H11A C11 H11B 109.5 . . ?
C9 C11 H11C 109.5 . . ?
H11A C11 H11C 109.5 . . ?
H11B C11 H11C 109.5 . . ?
C9 C12 H12A 109.5 . . ?
C9 C12 H12B 109.5 . . ?
H12A C12 H12B 109.5 . . ?
C9 C12 H12C 109.5 . . ?
H12A C12 H12C 109.5 . . ?
H12B C12 H12C 109.5 . . ?

loop_
_geom_bond_atom_site_label_1
_geom_bond_atom_site_label_2
_geom_bond_distance
_geom_bond_site_symmetry_2
_geom_bond_publ_flag
Au1 C1 2.017(7) . ?
Au1 C1 2.017(7) 2_756 ?
O1 C8 1.224(9) . ?
N1 C1 1.332(9) . ?
N1 C2 1.380(10) . ?
N1 C4 1.492(10) . ?
N2 C1 1.357(9) . ?
N2 C3 1.378(9) . ?
N2 C7 1.446(9) . ?
N3 C8 1.325(10) . ?
N3 C9 1.478(10) . ?
N3 H3N 0.85(7) . ?
C2 C3 1.338(12) . ?
C2 H2 0.9300 . ?
C3 H3 0.9300 . ?
C4 C6 1.404(15) . ?
C4 C5 1.445(15) . ?
C4 H4 0.9800 . ?
C5 H5A 0.9600 . ?
C5 H5B 0.9600 . ?
C5 H5C 0.9600 . ?
C6 H6A 0.9600 . ?
C6 H6B 0.9600 . ?
C6 H6C 0.9600 . ?
C7 C8 1.523(11) . ?
C7 H7A 0.9700 . ?
C7 H7B 0.9700 . ?
C9 C12 1.493(16) . ?
C9 C11 1.499(14) . ?
C9 C10 1.513(15) . ?
C10 H10A 0.9600 . ?
C10 H10B 0.9600 . ?
C10 H10C 0.9600 . ?
C11 H11A 0.9600 . ?
C11 H11B 0.9600 . ?
C11 H11C 0.9600 . ?
C12 H12A 0.9600 . ?
C12 H12B 0.9600 . ?
C12 H12C 0.9600 . ?

loop_
_geom_torsion_atom_site_label_1
_geom_torsion_atom_site_label_2
_geom_torsion_atom_site_label_3
_geom_torsion_atom_site_label_4
_geom_torsion
_geom_torsion_site_symmetry_1
_geom_torsion_site_symmetry_2
_geom_torsion_site_symmetry_3
_geom_torsion_site_symmetry_4
_geom_torsion_publ_flag
C2 N1 C1 N2 -1.0(9) . . . . ?
C4 N1 C1 N2 -179.4(8) . . . . ?
C2 N1 C1 Au1 -176.5(6) . . . . ?
C4 N1 C1 Au1 5.0(12) . . . . ?
C3 N2 C1 N1 1.1(9) . . . . ?
C7 N2 C1 N1 177.6(7) . . . . ?
C3 N2 C1 Au1 176.8(6) . . . . ?
C7 N2 C1 Au1 -6.7(11) . . . . ?
C1 Au1 C1 N1 25.6(7) 2_756 . . . ?
C1 Au1 C1 N2 -149.0(7) 2_756 . . . ?
C1 N1 C2 C3 0.5(10) . . . . ?
C4 N1 C2 C3 178.9(8) . . . . ?
N1 C2 C3 N2 0.2(10) . . . . ?
C1 N2 C3 C2 -0.9(9) . . . . ?
C7 N2 C3 C2 -177.3(7) . . . . ?
C1 N1 C4 C6 111.4(13) . . . . ?
C2 N1 C4 C6 -66.8(15) . . . . ?
C1 N1 C4 C5 -101.2(13) . . . . ?
C2 N1 C4 C5 80.6(13) . . . . ?
C1 N2 C7 C8 64.8(9) . . . . ?
C3 N2 C7 C8 -119.2(8) . . . . ?
C9 N3 C8 O1 -5.5(13) . . . . ?
C9 N3 C8 C7 178.6(7) . . . . ?
N2 C7 C8 O1 43.3(9) . . . . ?
N2 C7 C8 N3 -140.5(7) . . . . ?
C8 N3 C9 C12 -179.6(13) . . . . ?
C8 N3 C9 C11 60.6(13) . . . . ?
C8 N3 C9 C10 -60.2(12) . . . . ?
